data_2203136
loop_
_publ_author_name
'Chen, Dimei'
'Zhong, Ping'
'Ding, Jinchang'
'Yuan, Chengye'

_publ_section_title
;(1<i>RS</i>,3a<i>SR</i>)-1-(chloromethyl)-1\l^5^-phospha-2,6a-diazaperhydropentalene
 1-oxide dihydrate
;
_journal_issue 2
_journal_name_full 'Acta Crystallographica Section E'
_journal_page_first o237
_journal_page_last o238
_journal_paper_doi 10.1107/S1600536803025546
_journal_volume 60
_journal_year 2004
_chemical_formula_iupac 'C12 H16 Cl N2 O P, 2H2 O'
_chemical_formula_moiety 'C12 H16 Cl N2 O P, 2H2 O'
_chemical_formula_sum 'C12 H20 Cl N2 O3 P'
_chemical_formula_weight 306.72
_chemical_name_common '(2R*,5S*)-Bicyclic chloromethyl phosphonamide'
_chemical_name_systematic
;(1R*,3aS*)-1-(chloromethyl)-1\l^5^-phospha-2,6a-diazaperhydropentalene
 1-oxide
dihydrate
;
_space_group_IT_number 61
_symmetry_cell_setting orthorhombic
_symmetry_space_group_name_Hall '-P 2ac 2ab'
_symmetry_space_group_name_H-M 'P b c a'
_atom_sites_solution_hydrogens geom
_atom_sites_solution_primary direct
_atom_sites_solution_secondary difmap
_audit_creation_method SHELXL-97
_cell_angle_alpha 90.00
_cell_angle_beta 90.00
_cell_angle_gamma 90.00
_cell_formula_units_Z 8
_cell_length_a 10.8756(4)
_cell_length_b 8.9390(3)
_cell_length_c 31.2270(10)
_cell_measurement_reflns_used 486
_cell_measurement_temperature 273(2)
_cell_measurement_theta_max 21.98
_cell_measurement_theta_min 2.37
_cell_volume 3035.79(18)
_computing_cell_refinement SMART
_computing_data_collection 'SMART (Bruker, 2000)'
_computing_data_reduction 'SAINT (Bruker, 2000)'
_computing_molecular_graphics SHELXTL
_computing_publication_material SHELXTL
_computing_structure_refinement SHELXTL
_computing_structure_solution 'SHELXTL (Bruker, 2000)'
_diffrn_ambient_temperature 273(2)
_diffrn_measured_fraction_theta_full 0.999
_diffrn_measured_fraction_theta_max 0.999
_diffrn_measurement_device_type 'Bruker SMART CCD area-detector'
_diffrn_measurement_method '\f and \w'
_diffrn_radiation_monochromator graphite
_diffrn_radiation_source 'fine-focus sealed tube'
_diffrn_radiation_type MoK\a
_diffrn_radiation_wavelength 0.71073
_diffrn_reflns_av_R_equivalents 0.0257
_diffrn_reflns_av_sigmaI/netI 0.0222
_diffrn_reflns_limit_h_max 13
_diffrn_reflns_limit_h_min -10
_diffrn_reflns_limit_k_max 11
_diffrn_reflns_limit_k_min -8
_diffrn_reflns_limit_l_max 35
_diffrn_reflns_limit_l_min -38
_diffrn_reflns_number 15965
_diffrn_reflns_theta_full 25.99
_diffrn_reflns_theta_max 25.99
_diffrn_reflns_theta_min 2.28
_diffrn_standards_decay_% 0
_diffrn_standards_number 0
_exptl_absorpt_coefficient_mu 0.362
_exptl_absorpt_correction_T_max 0.9181
_exptl_absorpt_correction_T_min 0.8867
_exptl_absorpt_correction_type multi-scan
_exptl_absorpt_process_details '(SADABS; Bruker, 2000)'
_exptl_crystal_colour colorless
_exptl_crystal_density_diffrn 1.342
_exptl_crystal_density_method 'not measured'
_exptl_crystal_description block
_exptl_crystal_F_000 1296
_exptl_crystal_size_max 0.34
_exptl_crystal_size_mid 0.26
_exptl_crystal_size_min 0.24
_refine_diff_density_max 0.328
_refine_diff_density_min -0.277
_refine_ls_extinction_expression Fc^*^=kFc[1+0.001xFc^2^\l^3^/sin(2\q)]^-1/4^
_refine_ls_extinction_method none
_refine_ls_goodness_of_fit_ref 1.070
_refine_ls_hydrogen_treatment mixed
_refine_ls_matrix_type full
_refine_ls_number_parameters 189
_refine_ls_number_reflns 2976
_refine_ls_number_restraints 4
_refine_ls_restrained_S_all 1.070
_refine_ls_R_factor_all 0.0530
_refine_ls_R_factor_gt 0.0438
_refine_ls_shift/su_max 0.002
_refine_ls_shift/su_mean 0.000
_refine_ls_structure_factor_coef Fsqd
_refine_ls_weighting_details 'calc  w= 1/[\s^2^(Fo^2^)+(0.0646P)^2^+1.4344P] where P = (Fo^2^+2Fc^2^)/3'
_refine_ls_weighting_scheme calc
_refine_ls_wR_factor_gt 0.1215
_refine_ls_wR_factor_ref 0.1283
_reflns_number_gt 2444
_reflns_number_total 2976
_reflns_threshold_expression I>2\s(I)
_cod_data_source_file ac6070.cif
_cod_data_source_block I
_cod_depositor_comments
;
The following automatic conversions were performed:
'_symmetry_cell_setting' value 'Orthorhombic' changed to 'orthorhombic'
according to '/home/saulius/struct/CIF-dictionaries/cif_core.dic'
dictionary named 'cif_core.dic' version 2.4.1 from 2010-06-29.

Automatic conversion script
Id: cif_fix_enum 1527 2010-12-29 10:47:43Z saulius 

The following automatic conversions were performed:

'_symmetry_cell_setting' value 'Orthorhombic' changed to
'orthorhombic' according to
/home/saulius/struct/CIF-dictionaries/cif_core.dic dictionary named
'cif_core.dic' version 2.4.1 from 2010-06-29.

Automatic conversion script
Id: cif_fix_values 1715 2011-07-08 13:25:40Z adriana 
;
_cod_original_sg_symbol_Hall '-P 2ac 2ab '
_cod_database_code 2203136
_cod_database_fobs_code 2203136

loop_
_symmetry_equiv_pos_as_xyz
'x, y, z'
'-x+1/2, -y, z+1/2'
'-x, y+1/2, -z+1/2'
'x+1/2, -y+1/2, -z'
'-x, -y, -z'
'x-1/2, y, -z-1/2'
'x, -y-1/2, z-1/2'
'-x-1/2, y-1/2, z'

loop_
_atom_site_label
_atom_site_fract_x
_atom_site_fract_y
_atom_site_fract_z
_atom_site_U_iso_or_equiv
_atom_site_adp_type
_atom_site_calc_flag
_atom_site_refinement_flags
_atom_site_occupancy
_atom_site_type_symbol
Cl1 1.19910(7) -0.00584(10) 0.64832(2) 0.0731(3) Uani d . 1 Cl
O1 0.97200(15) 0.26161(19) 0.57157(5) 0.0519(4) Uani d . 1 O
O2 0.67640(19) 0.0936(2) 0.46773(7) 0.0652(5) Uani d D 1 O
O3 0.29161(19) 0.1757(2) 0.49073(7) 0.0657(5) Uani d D 1 O
P1 0.99187(5) 0.12667(6) 0.598076(17) 0.03787(19) Uani d . 1 P
N1 0.91500(16) 0.12069(19) 0.64414(6) 0.0412(4) Uani d . 1 N
N2 0.94271(18) -0.0338(2) 0.58118(6) 0.0485(5) Uani d . 1 N
C1 0.8521(2) 0.2117(3) 0.71420(8) 0.0564(6) Uani d . 1 C
H1 0.8083 0.1238 0.7187 0.068 Uiso calc R 1 H
C2 0.8532(3) 0.3221(4) 0.74541(9) 0.0709(8) Uani d . 1 C
H2 0.8088 0.3077 0.7705 0.085 Uiso calc R 1 H
C3 0.9181(3) 0.4517(4) 0.74008(9) 0.0685(8) Uani d . 1 C
H3 0.9194 0.5243 0.7614 0.082 Uiso calc R 1 H
C4 0.9811(3) 0.4717(3) 0.70257(10) 0.0657(7) Uani d . 1 C
H4 1.0259 0.5593 0.6986 0.079 Uiso calc R 1 H
C5 0.9800(2) 0.3660(3) 0.67059(9) 0.0545(6) Uani d . 1 C
H5 1.0219 0.3838 0.6451 0.065 Uiso calc R 1 H
C6 0.91611(19) 0.2323(2) 0.67620(7) 0.0426(5) Uani d . 1 C
C7 0.8610(2) -0.0276(3) 0.65240(8) 0.0503(6) Uani d . 1 C
H7A 0.7802 -0.0173 0.6653 0.060 Uiso calc R 1 H
H7B 0.9129 -0.0845 0.6717 0.060 Uiso calc R 1 H
C8 0.8515(2) -0.1057(3) 0.60953(9) 0.0522(6) Uani d . 1 C
H8 0.7689 -0.0899 0.5978 0.063 Uiso calc R 1 H
C9 0.8830(4) -0.2704(3) 0.60711(14) 0.0944(12) Uani d . 1 C
H9A 0.9041 -0.3077 0.6353 0.113 Uiso calc R 1 H
H9B 0.8128 -0.3265 0.5966 0.113 Uiso calc R 1 H
C10 0.9858(4) -0.2884(4) 0.57845(15) 0.0994(13) Uani d . 1 C
H10A 0.9697 -0.3694 0.5585 0.119 Uiso calc R 1 H
H10B 1.0593 -0.3128 0.5946 0.119 Uiso calc R 1 H
C11 1.0043(3) -0.1453(3) 0.55445(11) 0.0694(8) Uani d . 1 C
H11A 1.0910 -0.1226 0.5514 0.083 Uiso calc R 1 H
H11B 0.9671 -0.1503 0.5263 0.083 Uiso calc R 1 H
C12 1.1565(2) 0.1191(3) 0.60684(7) 0.0467(5) Uani d . 1 C
H12A 1.1965 0.0885 0.5805 0.056 Uiso calc R 1 H
H12B 1.1858 0.2186 0.6139 0.056 Uiso calc R 1 H
H21 0.611(2) 0.132(4) 0.4597(11) 0.092(12) Uiso d D 1 H
H22 0.708(3) 0.161(3) 0.4829(9) 0.073(10) Uiso d D 1 H
H24 0.306(3) 0.090(2) 0.4992(11) 0.088(11) Uiso d D 1 H
H23 0.341(3) 0.184(4) 0.4696(9) 0.098(12) Uiso d D 1 H

loop_
_atom_site_aniso_label
_atom_site_aniso_U_11
_atom_site_aniso_U_22
_atom_site_aniso_U_33
_atom_site_aniso_U_12
_atom_site_aniso_U_13
_atom_site_aniso_U_23
Cl1 0.0582(4) 0.0971(6) 0.0640(4) 0.0226(4) -0.0065(3) 0.0190(4)
O1 0.0524(9) 0.0501(9) 0.0530(9) -0.0007(7) -0.0026(7) 0.0136(7)
O2 0.0639(12) 0.0507(11) 0.0809(14) 0.0047(10) -0.0094(10) 0.0056(10)
O3 0.0677(13) 0.0602(12) 0.0692(12) 0.0087(10) 0.0159(10) 0.0113(10)
P1 0.0340(3) 0.0395(3) 0.0401(3) -0.0007(2) 0.0002(2) 0.0037(2)
N1 0.0382(9) 0.0391(9) 0.0463(10) -0.0035(7) 0.0062(8) -0.0001(8)
N2 0.0463(10) 0.0483(11) 0.0507(11) -0.0059(8) 0.0062(9) -0.0048(9)
C1 0.0614(15) 0.0583(15) 0.0496(13) -0.0010(12) 0.0066(11) 0.0001(11)
C2 0.086(2) 0.0816(19) 0.0455(14) 0.0023(17) 0.0100(13) -0.0077(14)
C3 0.0742(19) 0.0744(19) 0.0568(17) 0.0060(15) -0.0074(14) -0.0210(14)
C4 0.0626(17) 0.0598(16) 0.0746(19) -0.0071(13) -0.0052(14) -0.0139(14)
C5 0.0514(14) 0.0543(15) 0.0577(14) -0.0060(11) 0.0046(11) -0.0078(11)
C6 0.0353(10) 0.0469(12) 0.0456(12) 0.0063(9) -0.0036(9) -0.0005(9)
C7 0.0465(13) 0.0469(13) 0.0574(14) -0.0081(10) 0.0077(10) 0.0065(11)
C8 0.0414(12) 0.0446(13) 0.0704(15) -0.0078(10) 0.0111(11) -0.0046(11)
C9 0.118(3) 0.0449(16) 0.120(3) -0.0012(18) 0.049(2) -0.0023(17)
C10 0.097(3) 0.0541(19) 0.147(4) 0.0163(17) 0.037(2) -0.010(2)
C11 0.0635(17) 0.0648(18) 0.0800(19) -0.0098(13) 0.0217(14) -0.0263(15)
C12 0.0385(11) 0.0511(13) 0.0507(12) -0.0007(10) 0.0009(9) 0.0036(10)

loop_
_atom_type_symbol
_atom_type_description
_atom_type_scat_dispersion_real
_atom_type_scat_dispersion_imag
_atom_type_scat_source
C C 0.0033 0.0016 'International Tables Vol C Tables 4.2.6.8 and 6.1.1.4'
H H 0.0000 0.0000 'International Tables Vol C Tables 4.2.6.8 and 6.1.1.4'
N N 0.0061 0.0033 'International Tables Vol C Tables 4.2.6.8 and 6.1.1.4'
O O 0.0106 0.0060 'International Tables Vol C Tables 4.2.6.8 and 6.1.1.4'
P P 0.1023 0.0942 'International Tables Vol C Tables 4.2.6.8 and 6.1.1.4'
Cl Cl 0.1484 0.1585 'International Tables Vol C Tables 4.2.6.8 and 6.1.1.4'

loop_
_geom_angle_atom_site_label_1
_geom_angle_atom_site_label_2
_geom_angle_atom_site_label_3
_geom_angle
H21 O2 H22 103(3)
H24 O3 H23 102(3)
O1 P1 N2 119.46(10)
O1 P1 N1 115.88(10)
N2 P1 N1 95.02(9)
O1 P1 C12 105.03(10)
N2 P1 C12 110.02(11)
N1 P1 C12 111.37(10)
C6 N1 C7 120.97(18)
C6 N1 P1 125.82(14)
C7 N1 P1 112.37(14)
C11 N2 C8 110.67(19)
C11 N2 P1 129.70(17)
C8 N2 P1 114.32(15)
C2 C1 C6 120.1(2)
C2 C1 H1 119.9
C6 C1 H1 119.9
C3 C2 C1 121.5(3)
C3 C2 H2 119.3
C1 C2 H2 119.3
C2 C3 C4 118.3(3)
C2 C3 H3 120.8
C4 C3 H3 120.8
C3 C4 C5 121.8(3)
C3 C4 H4 119.1
C5 C4 H4 119.1
C4 C5 C6 120.2(2)
C4 C5 H5 119.9
C6 C5 H5 119.9
C1 C6 C5 118.1(2)
C1 C6 N1 120.5(2)
C5 C6 N1 121.4(2)
N1 C7 C8 106.69(19)
N1 C7 H7A 110.4
C8 C7 H7A 110.4
N1 C7 H7B 110.4
C8 C7 H7B 110.4
H7A C7 H7B 108.6
N2 C8 C7 106.50(18)
N2 C8 C9 104.0(2)
C7 C8 C9 118.5(3)
N2 C8 H8 109.1
C7 C8 H8 109.1
C9 C8 H8 109.1
C10 C9 C8 108.4(3)
C10 C9 H9A 110.0
C8 C9 H9A 110.0
C10 C9 H9B 110.0
C8 C9 H9B 110.0
H9A C9 H9B 108.4
C9 C10 C11 108.6(3)
C9 C10 H10A 110.0
C11 C10 H10A 110.0
C9 C10 H10B 110.0
C11 C10 H10B 110.0
H10A C10 H10B 108.3
N2 C11 C10 103.6(2)
N2 C11 H11A 111.0
C10 C11 H11A 111.0
N2 C11 H11B 111.0
C10 C11 H11B 111.0
H11A C11 H11B 109.0
Cl1 C12 P1 113.08(12)
Cl1 C12 H12A 109.0
P1 C12 H12A 109.0
Cl1 C12 H12B 109.0
P1 C12 H12B 109.0
H12A C12 H12B 107.8

loop_
_geom_bond_atom_site_label_1
_geom_bond_atom_site_label_2
_geom_bond_distance
Cl1 C12 1.772(2)
O1 P1 1.4787(16)
O2 H21 0.833(18)
O2 H22 0.842(18)
O3 H24 0.828(18)
O3 H23 0.851(18)
P1 N2 1.619(2)
P1 N1 1.6646(18)
P1 C12 1.813(2)
N1 C6 1.413(3)
N1 C7 1.473(3)
N2 C11 1.462(3)
N2 C8 1.477(3)
C1 C2 1.387(4)
C1 C6 1.388(3)
C1 H1 0.9300
C2 C3 1.366(4)
C2 H2 0.9300
C3 C4 1.369(4)
C3 H3 0.9300
C4 C5 1.375(4)
C4 H4 0.9300
C5 C6 1.393(3)
C5 H5 0.9300
C7 C8 1.513(3)
C7 H7A 0.9700
C7 H7B 0.9700
C8 C9 1.514(4)
C8 H8 0.9800
C9 C10 1.441(5)
C9 H9A 0.9700
C9 H9B 0.9700
C10 C11 1.496(5)
C10 H10A 0.9700
C10 H10B 0.9700
C11 H11A 0.9700
C11 H11B 0.9700
C12 H12A 0.9700
C12 H12B 0.9700

loop_
_geom_hbond_atom_site_label_D
_geom_hbond_atom_site_label_H
_geom_hbond_atom_site_label_A
_geom_hbond_site_symmetry_A
_geom_hbond_distance_DH
_geom_hbond_distance_HA
_geom_hbond_distance_DA
_geom_hbond_angle_DHA
O3 H23 O1 4_456 0.851(18) 1.98(2) 2.819(3) 168(4)
O3 H24 O2 5_656 0.828(18) 1.95(2) 2.757(3) 166(3)
O2 H22 O3 4_556 0.842(18) 1.91(2) 2.740(3) 171(3)
O2 H21 O1 4_456 0.833(18) 2.03(2) 2.850(3) 167(4)
